data_1560138
loop_
_publ_author_name
'Park, Hyunchang'
'Lee, Dongwhan'

_publ_section_title
;
 Biomimetic hydrogen-bonding cascade for chemical activation: telling a
 nucleophile from a base.
;
_journal_issue 2
_journal_name_full 'Chemical science'
_journal_page_first 590
_journal_page_last 598
_journal_paper_doi 10.1039/d0sc05067a
_journal_volume 12
_journal_year 2020
_chemical_formula_moiety 'C16 H14 N2 O4'
_chemical_formula_sum 'C16 H14 N2 O4'
_chemical_formula_weight 298.30
_space_group_crystal_system monoclinic
_space_group_IT_number 15
_space_group_name_Hall '-I 2ya'
_space_group_name_H-M_alt 'I 1 2/a 1'
_atom_sites_solution_hydrogens geom
_atom_sites_solution_primary dual
_audit_creation_date 2020-07-10
_audit_creation_method
;
Olex2 1.2
(compiled 2018.05.29 svn.r3508 for OlexSys, GUI svn.r5506)
;
_audit_update_record
;
2020-09-12 deposited with the CCDC.	2020-11-02 downloaded from the CCDC.
;
_cell_angle_alpha 90
_cell_angle_beta 102.334(2)
_cell_angle_gamma 90
_cell_formula_units_Z 8
_cell_length_a 17.4514(4)
_cell_length_b 4.64770(10)
_cell_length_c 35.6080(8)
_cell_measurement_reflns_used 7469
_cell_measurement_temperature 93
_cell_measurement_theta_max 78.3280
_cell_measurement_theta_min 5.1090
_cell_volume 2821.46(11)
_computing_cell_refinement 'CrysAlisPro 1.171.39.29d (Rigaku OD, 2017)'
_computing_data_collection 'CrysAlisPro 1.171.39.29d (Rigaku OD, 2017)'
_computing_data_reduction 'CrysAlisPro 1.171.39.29d (Rigaku OD, 2017)'
_computing_molecular_graphics 'Olex2 (Dolomanov et al., 2009)'
_computing_publication_material 'Olex2 (Dolomanov et al., 2009)'
_computing_structure_refinement 'ShelXL (Sheldrick, 2015)'
_computing_structure_solution 'ShelXT (Sheldrick, 2015)'
_diffrn_ambient_temperature 93
_diffrn_detector 'CCD plate'
_diffrn_measured_fraction_theta_full 1.000
_diffrn_measured_fraction_theta_max 0.982
_diffrn_measurement_details
;
List of Runs (angles in degrees, time in seconds):

  # Type    Start    End  Width  t~exp~   \w     \q     \k     \f   Frames
#--------------------------------------------------------------------------
  1  \w    -89.00  33.00   0.50   31.53    --    0.00 -77.00 -30.00  244
  2  \w    -27.00  89.00   0.50   31.53    --    0.00  57.00  60.00  232
  3  \w      3.00 121.00   0.50   31.53    --   32.00  66.00 147.13  236
  4  \w     14.00 104.00   0.50   31.53    --   40.00  53.00 -94.96  180
  5  \w     54.00  94.00   0.50   31.53    --   52.00  61.00 -96.06   80
  6  \w     81.00 108.00   0.50   23.43    --  105.20 -82.00  60.00   54
  7  \w     19.00  45.00   0.50   23.43    --  105.20 -82.00  60.00   52
  8  \w     79.00 169.00   0.50   23.43    --  105.20  45.00-120.00  180
  9  \w     73.00 100.00   0.50   23.43    --  105.20 -82.00  30.00   54
 10  \w     76.00 187.00   0.50   23.43    --  105.20  30.00   0.00  222
 11  \w     17.00 134.00   0.50   23.43    --  105.20 -61.00 120.00  234
 12  \w     68.00 114.00   0.50   23.43    --  105.20 -82.00-120.00   92
 13  \w     81.00 109.00   0.50   23.43    --  105.20  45.00-150.00   56
 14  \w     17.00 130.00   0.50   23.43    --  105.20 -61.00 -30.00  226
 15  \w     86.00 160.00   0.50   23.43    --  105.20  45.00 -90.00  148
 16  \w    103.00 135.00   0.50   23.43    --  105.20  75.00  14.57   64
 17  \w     73.00 139.00   0.50   23.43    --  105.20 -82.00 150.00  132
 18  \w     76.00 195.00   0.50   23.43    --  105.20  30.00 -30.00  238
 19  \w     20.00 103.00   0.50   23.43    --  105.20 -82.00 120.00  166
 20  \w    142.00 174.00   0.50   23.43    --  105.20  45.00-150.00   64
 21  \w     85.00 137.00   0.50   23.43    --  105.20 -82.00-180.00  104
 22  \w     17.00 140.00   0.50   23.43    --  105.20 -82.00 -30.00  246
;
_diffrn_measurement_device 'four-circle diffractometer'
_diffrn_measurement_device_type 'XtaLAB AFC12 (RINC): Kappa dual home/near'
_diffrn_measurement_method '\w scans'
_diffrn_orient_matrix_type 'CrysAlisPro convention (1999,Acta A55,543-557)'
_diffrn_orient_matrix_UB_11 0.0360256000
_diffrn_orient_matrix_UB_12 0.2577326000
_diffrn_orient_matrix_UB_13 -0.0172649000
_diffrn_orient_matrix_UB_21 0.0342800000
_diffrn_orient_matrix_UB_22 0.1135109000
_diffrn_orient_matrix_UB_23 0.0407822000
_diffrn_orient_matrix_UB_31 0.0754035000
_diffrn_orient_matrix_UB_32 -0.1748920000
_diffrn_orient_matrix_UB_33 0.0010345000
_diffrn_radiation_monochromator graphite
_diffrn_radiation_probe x-ray
_diffrn_radiation_type CuK\a
_diffrn_radiation_wavelength 1.54184
_diffrn_reflns_av_R_equivalents 0.1365
_diffrn_reflns_av_unetI/netI 0.0695
_diffrn_reflns_Laue_measured_fraction_full 1.000
_diffrn_reflns_Laue_measured_fraction_max 0.982
_diffrn_reflns_limit_h_max 22
_diffrn_reflns_limit_h_min -19
_diffrn_reflns_limit_k_max 5
_diffrn_reflns_limit_k_min -5
_diffrn_reflns_limit_l_max 45
_diffrn_reflns_limit_l_min -45
_diffrn_reflns_number 16079
_diffrn_reflns_point_group_measured_fraction_full 1.000
_diffrn_reflns_point_group_measured_fraction_max 0.982
_diffrn_reflns_theta_full 67.684
_diffrn_reflns_theta_max 79.125
_diffrn_reflns_theta_min 5.086
_diffrn_source 'fine-focus sealed X-ray tube'
_diffrn_source_type 'Enhance (Cu) X-ray Source'
_exptl_absorpt_coefficient_mu 0.853
_exptl_absorpt_correction_T_max 1.000
_exptl_absorpt_correction_T_min 0.547
_exptl_absorpt_correction_type gaussian
_exptl_absorpt_process_details
;
CrysAlisPro 1.171.39.29d (Rigaku Oxford Diffraction, 2017)
Numerical absorption correction based on gaussian integration over
			a multifaceted crystal model
Empirical absorption correction using spherical harmonics,
 implemented in SCALE3 ABSPACK scaling algorithm.
;
_exptl_crystal_colour 'clear colourless'
_exptl_crystal_colour_lustre clear
_exptl_crystal_colour_primary colourless
_exptl_crystal_density_diffrn 1.404
_exptl_crystal_description needle
_exptl_crystal_F_000 1248
_exptl_crystal_recrystallization_method 'Slow evaporation of an EtOAc solution'
_exptl_crystal_size_max 0.733
_exptl_crystal_size_mid 0.055
_exptl_crystal_size_min 0.038
_refine_diff_density_max 0.363
_refine_diff_density_min -0.514
_refine_diff_density_rms 0.123
_refine_ls_extinction_method none
_refine_ls_goodness_of_fit_ref 1.078
_refine_ls_hydrogen_treatment constr
_refine_ls_matrix_type full
_refine_ls_number_parameters 201
_refine_ls_number_reflns 2987
_refine_ls_number_restraints 0
_refine_ls_restrained_S_all 1.078
_refine_ls_R_factor_all 0.0922
_refine_ls_R_factor_gt 0.0830
_refine_ls_shift/su_max 0.001
_refine_ls_shift/su_mean 0.000
_refine_ls_structure_factor_coef Fsqd
_refine_ls_weighting_details 'w=1/[\s^2^(Fo^2^)+(0.1820P)^2^] where P=(Fo^2^+2Fc^2^)/3'
_refine_ls_weighting_scheme calc
_refine_ls_wR_factor_gt 0.2263
_refine_ls_wR_factor_ref 0.2396
_reflns_Friedel_coverage 0.000
_reflns_number_gt 2435
_reflns_number_total 2987
_reflns_threshold_expression 'I > 2\s(I)'
_cod_data_source_file d0sc05067a2.cif
_cod_data_source_block hp-7-40b
_cod_depositor_comments
;
Adding full bibliography for 1560136--1560138.cif.

2022-09-18
Z value and formula fixed to values more according to usual
chemical conventions.                 miguel
;
_cod_original_formula_sum 'C18.29 H16 N2.29 O4.57'
_cod_original_formula_weight 340.90
_cod_original_formula_moiety '1.14(C16 H14 N2 O4)'
_cod_original_formula_units_Z 7
_cod_database_code 1560138
_shelx_shelxl_version_number 2014/7
_chemical_oxdiff_formula 'C16 H14 N2 O4'
_chemical_oxdiff_usercomment HP-7-40b
_shelx_space_group_comment
;
The symmetry employed for this shelxl refinement is uniquely defined
by the following loop, which should always be used as a source of
symmetry information in preference to the above space-group names.
They are only intended as comments.
;
_reflns_odcompleteness_completeness 99.90
_reflns_odcompleteness_iscentric 1
_reflns_odcompleteness_theta 69.95
_olex2_refinement_description
;
1. Fixed Uiso
 At 1.2 times of:
  All C(H) groups, All C(H,H) groups, All N(H) groups
 At 1.5 times of:
  All C(H,H,H) groups, All O(H) groups
2.a Secondary CH2 refined with riding coordinates:
 C00I(H00a,H00b)
2.b Aromatic/amide H refined with riding coordinates:
 N005(H005), C00D(H00D), C00F(H00F), C00G(H00G), C00H(H00H), C00J(H00J),
 C00K(H00K), C00L(H00L)
2.c Idealised Me refined as rotating group:
 C00M(H00c,H00e,H00i)
2.d Idealised tetrahedral OH refined as rotating group:
 O003(H003)
;
_olex2_submission_special_instructions 'No special instructions were received'
_oxdiff_exptl_absorpt_empirical_details
;
Empirical correction (ABSPACK) includes:
- Absorption correction using spherical harmonics
- Frame scaling
- B-factor correction
;
_oxdiff_exptl_absorpt_empirical_full_max 5.531
_oxdiff_exptl_absorpt_empirical_full_min 0.256

loop_
_space_group_symop_operation_xyz
'x, y, z'
'-x+1/2, y, -z'
'x+1/2, y+1/2, z+1/2'
'-x+1, y+1/2, -z+1/2'
'-x, -y, -z'
'x-1/2, -y, z'
'-x+1/2, -y+1/2, -z+1/2'
'x, -y+1/2, z+1/2'

loop_
_atom_site_label
_atom_site_type_symbol
_atom_site_fract_x
_atom_site_fract_y
_atom_site_fract_z
_atom_site_U_iso_or_equiv
_atom_site_adp_type
_atom_site_occupancy
_atom_site_site_symmetry_order
_atom_site_calc_flag
_atom_site_refinement_flags_posn
_atom_site_refinement_flags_adp
_atom_site_refinement_flags_occupancy
_atom_site_disorder_assembly
_atom_site_disorder_group
O001 O 0.56069(9) 0.8396(3) 0.67956(4) 0.0279(4) Uani 1 1 d . . . . .
O002 O 0.58279(8) 1.0063(3) 0.74331(4) 0.0297(4) Uani 1 1 d . . . . .
O003 O 0.42600(9) 1.1269(3) 0.55355(4) 0.0326(4) Uani 1 1 d . . . . .
H003 H 0.4582 1.0175 0.5475 0.049 Uiso 1 1 calc GR . . . .
O004 O 0.72031(10) 0.2377(3) 0.66534(4) 0.0356(4) Uani 1 1 d . . . . .
N005 N 0.60207(10) 0.6060(3) 0.61947(5) 0.0246(4) Uani 1 1 d . . . . .
H005 H 0.6167 0.5938 0.6441 0.029 Uiso 1 1 calc R . . . .
N006 N 0.53636(11) 0.7516(3) 0.56180(5) 0.0266(4) Uani 1 1 d . . . . .
C00A C 0.49693(12) 0.9800(4) 0.61669(6) 0.0248(5) Uani 1 1 d . . . . .
C00B C 0.50446(12) 1.0095(4) 0.65679(6) 0.0256(5) Uani 1 1 d . . . . .
C00C C 0.43927(12) 1.1478(4) 0.59222(6) 0.0274(5) Uani 1 1 d . . . . .
C00D C 0.45818(12) 1.2002(4) 0.67190(6) 0.0286(5) Uani 1 1 d . . . . .
H00D H 0.4639 1.2180 0.6984 0.034 Uiso 1 1 calc R . . . .
C00E C 0.69118(12) 0.2435(4) 0.59732(6) 0.0261(5) Uani 1 1 d . . . . .
C00F C 0.60871(13) 0.4326(4) 0.52341(6) 0.0291(5) Uani 1 1 d . . . . .
H00F H 0.5822 0.4938 0.4993 0.035 Uiso 1 1 calc R . . . .
C00G C 0.66696(13) 0.2256(5) 0.52736(6) 0.0312(5) Uani 1 1 d . . . . .
H00G H 0.6793 0.1468 0.5054 0.037 Uiso 1 1 calc R . . . .
C00H C 0.70769(13) 0.1315(4) 0.56338(6) 0.0301(5) Uani 1 1 d . . . . .
H00H H 0.7464 -0.0079 0.5649 0.036 Uiso 1 1 calc R . . . .
C00I C 0.55302(14) 0.7845(4) 0.71790(6) 0.0299(5) Uani 1 1 d . . . . .
H00A H 0.4980 0.7569 0.7181 0.036 Uiso 1 1 calc R . . . .
H00B H 0.5804 0.6075 0.7268 0.036 Uiso 1 1 calc R . . . .
C00J C 0.40297(13) 1.3651(4) 0.64703(7) 0.0320(5) Uani 1 1 d . . . . .
H00J H 0.3719 1.4939 0.6571 0.038 Uiso 1 1 calc R . . . .
C00K C 0.39324(13) 1.3415(4) 0.60751(6) 0.0304(5) Uani 1 1 d . . . . .
H00K H 0.3562 1.4542 0.5913 0.037 Uiso 1 1 calc R . . . .
C00L C 0.73214(13) 0.1433(5) 0.63488(6) 0.0310(5) Uani 1 1 d . . . . .
H00L H 0.7695 -0.0009 0.6359 0.037 Uiso 1 1 calc R . . . .
C00M C 0.66638(13) 1.0185(6) 0.75198(7) 0.0389(6) Uani 1 1 d . . . . .
H00C H 0.6847 1.0494 0.7287 0.058 Uiso 1 1 calc GR . . . .
H00E H 0.6871 0.8404 0.7635 0.058 Uiso 1 1 calc GR . . . .
H00I H 0.6835 1.1739 0.7695 0.058 Uiso 1 1 calc GR . . . .
C007 C 0.54427(12) 0.7811(4) 0.59949(6) 0.0248(5) Uani 1 1 d . . . . .
C008 C 0.63234(11) 0.4538(4) 0.59295(5) 0.0239(5) Uani 1 1 d . . . . .
C009 C 0.59113(12) 0.5465(4) 0.55689(6) 0.0265(5) Uani 1 1 d . . . . .

loop_
_atom_site_aniso_label
_atom_site_aniso_U_11
_atom_site_aniso_U_22
_atom_site_aniso_U_33
_atom_site_aniso_U_23
_atom_site_aniso_U_13
_atom_site_aniso_U_12
O001 0.0319(8) 0.0272(8) 0.0259(8) -0.0005(5) 0.0093(6) 0.0018(6)
O002 0.0291(8) 0.0310(8) 0.0300(8) -0.0058(6) 0.0090(6) -0.0001(6)
O003 0.0364(9) 0.0303(8) 0.0305(8) 0.0002(5) 0.0058(6) 0.0043(6)
O004 0.0363(9) 0.0385(9) 0.0316(8) -0.0016(6) 0.0060(7) 0.0008(7)
N005 0.0281(9) 0.0224(8) 0.0246(8) -0.0011(6) 0.0089(7) -0.0006(6)
N006 0.0308(9) 0.0241(8) 0.0263(9) 0.0000(6) 0.0095(7) -0.0014(7)
C00A 0.0262(10) 0.0209(9) 0.0287(10) -0.0016(7) 0.0088(8) -0.0035(7)
C00B 0.0248(10) 0.0238(9) 0.0293(11) -0.0009(7) 0.0084(8) -0.0040(7)
C00C 0.0287(10) 0.0237(9) 0.0299(10) -0.0008(7) 0.0066(8) -0.0040(8)
C00D 0.0281(11) 0.0252(9) 0.0342(11) -0.0047(8) 0.0104(9) -0.0044(8)
C00E 0.0255(10) 0.0243(10) 0.0299(10) -0.0012(7) 0.0089(8) -0.0021(7)
C00F 0.0316(11) 0.0295(10) 0.0280(10) -0.0027(8) 0.0106(8) -0.0025(8)
C00G 0.0326(11) 0.0314(11) 0.0327(11) -0.0051(8) 0.0138(9) -0.0028(8)
C00H 0.0288(11) 0.0294(10) 0.0340(11) -0.0035(8) 0.0106(9) 0.0012(8)
C00I 0.0381(12) 0.0266(10) 0.0271(10) -0.0014(7) 0.0113(9) -0.0035(8)
C00J 0.0293(11) 0.0255(10) 0.0429(12) -0.0058(8) 0.0115(9) -0.0029(8)
C00K 0.0286(11) 0.0237(10) 0.0399(12) -0.0002(8) 0.0093(9) 0.0007(8)
C00L 0.0298(11) 0.0310(11) 0.0324(11) -0.0017(8) 0.0072(8) 0.0016(8)
C00M 0.0280(12) 0.0510(14) 0.0369(12) -0.0022(10) 0.0051(9) -0.0030(10)
C007 0.0257(10) 0.0202(9) 0.0289(10) -0.0011(7) 0.0071(8) -0.0041(7)
C008 0.0270(10) 0.0201(9) 0.0262(10) -0.0035(7) 0.0095(8) -0.0029(7)
C009 0.0278(10) 0.0245(9) 0.0278(10) -0.0003(7) 0.0067(8) -0.0026(8)

loop_
_atom_type_symbol
_atom_type_description
_atom_type_scat_dispersion_real
_atom_type_scat_dispersion_imag
_atom_type_scat_source
C C 0.0181 0.0091 'International Tables Vol C Tables 4.2.6.8 and 6.1.1.4'
H H 0.0000 0.0000 'International Tables Vol C Tables 4.2.6.8 and 6.1.1.4'
N N 0.0311 0.0180 'International Tables Vol C Tables 4.2.6.8 and 6.1.1.4'
O O 0.0492 0.0322 'International Tables Vol C Tables 4.2.6.8 and 6.1.1.4'

loop_
_exptl_crystal_face_index_h
_exptl_crystal_face_index_k
_exptl_crystal_face_index_l
_exptl_crystal_face_perp_dist
0 3 0 0.3754
0 -3 0 0.3578
-11 0 4 0.0105
10 0 -15 0.0357
10 0 4 0.0320
1 0 -23 0.0199
4 0 19 0.0154

loop_
_geom_angle_atom_site_label_1
_geom_angle_atom_site_label_2
_geom_angle_atom_site_label_3
_geom_angle
_geom_angle_site_symmetry_1
_geom_angle_site_symmetry_3
_geom_angle_publ_flag
C00B O001 C00I 117.78(15) . . ?
C00I O002 C00M 113.03(17) . . ?
C00C O003 H003 109.5 . . ?
C007 N005 H005 126.4 . . ?
C007 N005 C008 107.29(16) . . ?
C008 N005 H005 126.4 . . ?
C007 N006 C009 105.84(16) . . ?
C00B C00A C00C 117.97(18) . . ?
C00B C00A C007 123.17(18) . . ?
C00C C00A C007 118.84(17) . . ?
O001 C00B C00A 116.08(17) . . ?
O001 C00B C00D 122.61(18) . . ?
C00D C00B C00A 121.30(19) . . ?
O003 C00C C00A 122.17(18) . . ?
O003 C00C C00K 117.23(19) . . ?
C00K C00C C00A 120.60(19) . . ?
C00B C00D H00D 120.4 . . ?
C00B C00D C00J 119.2(2) . . ?
C00J C00D H00D 120.4 . . ?
C00H C00E C00L 121.59(19) . . ?
C00H C00E C008 116.35(19) . . ?
C008 C00E C00L 122.05(18) . . ?
C00G C00F H00F 121.1 . . ?
C00G C00F C009 117.8(2) . . ?
C009 C00F H00F 121.1 . . ?
C00F C00G H00G 119.0 . . ?
C00F C00G C00H 121.9(2) . . ?
C00H C00G H00G 119.0 . . ?
C00E C00H H00H 119.4 . . ?
C00G C00H C00E 121.2(2) . . ?
C00G C00H H00H 119.4 . . ?
O001 C00I H00A 109.0 . . ?
O001 C00I H00B 109.0 . . ?
O002 C00I O001 112.97(16) . . ?
O002 C00I H00A 109.0 . . ?
O002 C00I H00B 109.0 . . ?
H00A C00I H00B 107.8 . . ?
C00D C00J H00J 119.3 . . ?
C00K C00J C00D 121.4(2) . . ?
C00K C00J H00J 119.3 . . ?
C00C C00K H00K 120.2 . . ?
C00J C00K C00C 119.5(2) . . ?
C00J C00K H00K 120.2 . . ?
O004 C00L C00E 123.8(2) . . ?
O004 C00L H00L 118.1 . . ?
C00E C00L H00L 118.1 . . ?
O002 C00M H00C 109.5 . . ?
O002 C00M H00E 109.5 . . ?
O002 C00M H00I 109.5 . . ?
H00C C00M H00E 109.5 . . ?
H00C C00M H00I 109.5 . . ?
H00E C00M H00I 109.5 . . ?
N005 C007 C00A 125.31(18) . . ?
N006 C007 N005 111.70(17) . . ?
N006 C007 C00A 122.98(18) . . ?
N005 C008 C00E 131.54(18) . . ?
N005 C008 C009 105.95(17) . . ?
C009 C008 C00E 122.50(18) . . ?
N006 C009 C00F 130.59(19) . . ?
N006 C009 C008 109.21(17) . . ?
C00F C009 C008 120.2(2) . . ?

loop_
_geom_bond_atom_site_label_1
_geom_bond_atom_site_label_2
_geom_bond_distance
_geom_bond_site_symmetry_2
_geom_bond_publ_flag
O001 C00B 1.380(2) . ?
O001 C00I 1.423(2) . ?
O002 C00I 1.397(2) . ?
O002 C00M 1.426(3) . ?
O003 H003 0.8200 . ?
O003 C00C 1.350(2) . ?
O004 C00L 1.228(3) . ?
N005 H005 0.8600 . ?
N005 C007 1.371(3) . ?
N005 C008 1.373(2) . ?
N006 C007 1.326(2) . ?
N006 C009 1.387(3) . ?
C00A C00B 1.412(3) . ?
C00A C00C 1.416(3) . ?
C00A C007 1.459(3) . ?
C00B C00D 1.383(3) . ?
C00C C00K 1.392(3) . ?
C00D H00D 0.9300 . ?
C00D C00J 1.391(3) . ?
C00E C00H 1.401(3) . ?
C00E C00L 1.452(3) . ?
C00E C008 1.402(3) . ?
C00F H00F 0.9300 . ?
C00F C00G 1.385(3) . ?
C00F C009 1.397(3) . ?
C00G H00G 0.9300 . ?
C00G C00H 1.397(3) . ?
C00H H00H 0.9300 . ?
C00I H00A 0.9700 . ?
C00I H00B 0.9700 . ?
C00J H00J 0.9300 . ?
C00J C00K 1.385(3) . ?
C00K H00K 0.9300 . ?
C00L H00L 0.9300 . ?
C00M H00C 0.9600 . ?
C00M H00E 0.9600 . ?
C00M H00I 0.9600 . ?
C008 C009 1.399(3) . ?

loop_
_exptl_oxdiff_crystal_face_indexfrac_h
_exptl_oxdiff_crystal_face_indexfrac_k
_exptl_oxdiff_crystal_face_indexfrac_l
_exptl_oxdiff_crystal_face_x
_exptl_oxdiff_crystal_face_y
_exptl_oxdiff_crystal_face_z
0.0052 2.9998 -0.0133 0.7736 0.3401 -0.5243
-0.0052 -2.9998 0.0133 -0.7736 -0.3401 0.5243
-11.0000 0.0005 3.9992 -0.4652 -0.2139 -0.8254
10.0012 -0.0024 -14.9979 0.6186 -0.2691 0.7390
9.9992 0.0008 3.9997 0.2914 0.5060 0.7580
1.0024 -0.0038 -22.9971 0.4322 -0.9039 0.0525
3.9979 0.0032 18.9977 -0.1831 0.9122 0.3205
